data_4511604
loop_
_publ_author_name
'Halevas, E.'
'Hatzidimitriou, A.'
'Bertmer, M.'
'Vangelis, A. A.'
'Antzara, A.'
'Mateescu, C.'
'Salifoglou, A.'

_publ_section_title
;
 Structure Lattice-Dimensionality and Spectroscopic Property Correlations
 in Novel Binary and Ternary Materials of Group 13 Elements with
 \a-Hydroxycarboxylic Benzilic Acid and Phenanthroline
;
_journal_issue 8
_journal_name_full 'Crystal Growth &amp; Design'
_journal_page_first 4041
_journal_paper_doi 10.1021/cg500638z
_journal_volume 14
_journal_year 2014
_chemical_formula_moiety 'C31 H27 B1 N2 O7'
_chemical_formula_sum 'C31 H27 B N2 O7'
_chemical_formula_weight 550.38
_space_group_IT_number 2
_symmetry_cell_setting triclinic
_symmetry_space_group_name_Hall '-P 1'
_symmetry_space_group_name_H-M 'P -1'
_atom_sites_solution_hydrogens difmap
_atom_sites_solution_primary other
_cell_angle_alpha 105.473(8)
_cell_angle_beta 100.160(9)
_cell_angle_gamma 103.095(11)
_cell_formula_units_Z 2
_cell_length_a 8.728(2)
_cell_length_b 11.925(3)
_cell_length_c 14.660(4)
_cell_measurement_reflns_used 0
_cell_measurement_temperature 295
_cell_measurement_theta_max 0
_cell_measurement_theta_min 0
_cell_volume 1386.0(6)
_computing_cell_refinement 'Apex2 (Bruker AXS, 2006)'
_computing_data_collection 'Apex2 (Bruker AXS, 2006)'
_computing_data_reduction 'Apex2 (Bruker AXS, 2006)'
_computing_molecular_graphics 'CAMERON (Watkin et al., 1996)'
_computing_publication_material 'CRYSTALS (Betteridge et al., 2003)'
_computing_structure_refinement 'CRYSTALS (Betteridge et al., 2003)'
_computing_structure_solution 'Superflip (Palatinus & Chapuis, 2007)'
_diffrn_ambient_temperature 295
_diffrn_measured_fraction_theta_full 0.993
_diffrn_measured_fraction_theta_max 0.954
_diffrn_measurement_device Area
_diffrn_measurement_device_type 'Bruker Kappa Apex2'
_diffrn_measurement_method '\f & \w scans'
_diffrn_radiation_monochromator graphite
_diffrn_radiation_type 'Mo K\a'
_diffrn_radiation_wavelength 0.71073
_diffrn_reflns_av_R_equivalents 0.023
_diffrn_reflns_limit_h_max 11
_diffrn_reflns_limit_h_min -10
_diffrn_reflns_limit_k_max 15
_diffrn_reflns_limit_k_min -15
_diffrn_reflns_limit_l_max 18
_diffrn_reflns_limit_l_min -19
_diffrn_reflns_number 41166
_diffrn_reflns_theta_full 25.272
_diffrn_reflns_theta_max 27.771
_diffrn_reflns_theta_min 1.489
_diffrn_standards_number 0
_exptl_absorpt_coefficient_mu 0.093
_exptl_absorpt_correction_T_max 0.98
_exptl_absorpt_correction_T_min 0.98
_exptl_absorpt_correction_type numerical
_exptl_absorpt_process_details
; 
 Analytical Absorption (De Meulenaer & Tompa, 1965) 
;
_exptl_crystal_colour colorless
_exptl_crystal_density_diffrn 1.319
_exptl_crystal_density_method 'not measured'
_exptl_crystal_description prism
_exptl_crystal_F_000 576
_exptl_crystal_size_max 0.432
_exptl_crystal_size_mid 0.237
_exptl_crystal_size_min 0.223
_refine_diff_density_max 0.46
_refine_diff_density_min -0.37
_refine_ls_extinction_method None
_refine_ls_goodness_of_fit_ref 1.0059
_refine_ls_hydrogen_treatment constr
_refine_ls_matrix_type full
_refine_ls_number_parameters 367
_refine_ls_number_reflns 3718
_refine_ls_number_restraints 31
_refine_ls_R_factor_all 0.1032
_refine_ls_R_factor_gt 0.0616
_refine_ls_shift/su_max 0.0012516
_refine_ls_shift/su_mean 0.0000173
_refine_ls_structure_factor_coef Fsqd
_refine_ls_weighting_details
;
 Method, part 1, Chebychev polynomial, (Watkin, 1994, Prince, 1982) 
 [weight] = 1.0/[A~0~*T~0~(x)+A~1~*T~1~(x) ... +A~n-1~]*T~n-1~(x)] 
 where A~i~ are the Chebychev coefficients listed below and x= Fcalc/Fmax 
 Method = Robust Weighting (Prince, 1982) 
 W = [weight] * [1-(deltaF/6*sigmaF)^2^]^2^ 
 A~i~ are: 
 4.75 6.32 1.99 
;
_refine_ls_weighting_scheme calc
_refine_ls_wR_factor_all 0.1305
_refine_ls_wR_factor_gt 0.1210
_refine_ls_wR_factor_ref 0.1210
_reflns_limit_h_max 11
_reflns_limit_h_min -11
_reflns_limit_k_max 14
_reflns_limit_k_min -15
_reflns_limit_l_max 19
_reflns_limit_l_min 0
_reflns_number_gt 3718
_reflns_number_total 6249
_reflns_threshold_expression I>2.0\s(I)
_oxford_diffrn_Wilson_B_factor 3.92
_oxford_diffrn_Wilson_scale 19.90
_oxford_refine_ls_r_factor_ref 0.0616
_oxford_refine_ls_scale 0.3169(5)
_oxford_reflns_number_all 6227
_oxford_reflns_threshold_expression_ref I>2.0\s(I)
_cod_data_source_file cg500638z_si_001.cif
_cod_data_source_block 1
_cod_depositor_comments
;
The following automatic conversions were performed:

'_atom_sites_solution_primary' value 'Other' changed to 'other'
according to
/usr/data/users/saulius/crontab/automatic-downloads/rss-feeds/ACS/lib/dictionaries/cif_core.dic
dictionary named 'cif_core.dic' version 2.4.2 from 2011-04-26.

Automatic conversion script
Id: cif_fix_values 2281 2013-09-26 08:29:07Z andrius 

 Adding full bibliography for 4511601--4511607.cif.
;
_cod_original_sg_symbol_H-M 'P -1 '
_cod_original_formula_sum 'C31 H27 B1 N2 O7'
_cod_database_code 4511604

loop_
_symmetry_equiv_pos_as_xyz
x,y,z
-x,-y,-z

loop_
_atom_site_label
_atom_site_type_symbol
_atom_site_fract_x
_atom_site_fract_y
_atom_site_fract_z
_atom_site_U_iso_or_equiv
_atom_site_occupancy
_atom_site_adp_type
_atom_site_refinement_flags_posn
B1 B 0.3618(5) 0.2519(4) 0.2684(3) 0.0488 1.0000 Uani .
O1 O 0.4585(3) 0.3711(2) 0.2685(2) 0.0550 1.0000 Uani .
O2 O 0.4290(3) 0.5056(2) 0.1936(3) 0.0697 1.0000 Uani .
O3 O 0.2115(3) 0.2242(2) 0.19306(19) 0.0494 1.0000 Uani .
O4 O 0.3358(3) 0.2622(2) 0.36585(19) 0.0548 1.0000 Uani .
O5 O 0.3913(3) 0.1816(3) 0.48374(19) 0.0647 1.0000 Uani .
O6 O 0.4463(3) 0.1587(3) 0.2497(2) 0.0593 1.0000 Uani .
O7 O 0.6936(5) 0.6429(3) 0.3817(3) 0.0969 1.0000 Uani .
C1 C 0.2223(4) 0.3116(3) 0.1444(3) 0.0446 1.0000 Uani .
C2 C 0.3809(4) 0.4086(4) 0.2042(3) 0.0478 1.0000 Uani .
C3 C 0.2416(4) 0.2534(3) 0.0420(3) 0.0432 1.0000 Uani .
C4 C 0.3264(5) 0.3171(4) -0.0093(3) 0.0596 1.0000 Uani .
C5 C 0.3333(6) 0.2577(5) -0.1033(4) 0.0776 1.0000 Uani .
C6 C 0.2573(7) 0.1367(6) -0.1491(4) 0.0835 1.0000 Uani .
C7 C 0.1738(6) 0.0704(5) -0.0998(3) 0.0751 1.0000 Uani .
C8 C 0.1682(5) 0.1297(4) -0.0052(3) 0.0561 1.0000 Uani .
C9 C 0.0750(4) 0.3552(3) 0.1386(3) 0.0468 1.0000 Uani .
C10 C -0.0109(5) 0.3683(4) 0.0551(3) 0.0591 1.0000 Uani .
C11 C -0.1453(5) 0.4120(4) 0.0571(3) 0.0687 1.0000 Uani .
C12 C -0.2017(5) 0.4425(4) 0.1391(3) 0.0656 1.0000 Uani .
C13 C -0.1171(6) 0.4279(5) 0.2220(3) 0.0793 1.0000 Uani .
C14 C 0.0194(6) 0.3863(5) 0.2219(3) 0.0750 1.0000 Uani .
C15 C 0.4676(4) 0.1142(4) 0.3308(3) 0.0528 1.0000 Uani .
C16 C 0.3937(4) 0.1865(4) 0.4033(3) 0.0485 1.0000 Uani .
C17 C 0.6486(5) 0.1375(5) 0.3756(4) 0.0718 1.0000 Uani .
C18 C 0.7614(5) 0.1626(5) 0.3225(3) 0.0691 1.0000 Uani .
C19 C 0.9233(5) 0.1686(5) 0.3577(4) 0.0806 1.0000 Uani .
C20 C 0.9738(5) 0.1528(5) 0.4460(5) 0.0879 1.0000 Uani .
C21 C 0.8637(6) 0.1328(7) 0.5026(5) 0.1101 1.0000 Uani .
C22 C 0.7022(6) 0.1247(7) 0.4657(4) 0.1058 1.0000 Uani .
C23 C 0.3758(4) -0.0161(2) 0.2977(3) 0.0579 1.0000 Uani D
C24 C 0.2209(10) -0.0539(6) 0.2437(7) 0.061(2) 0.5000 Uiso D
C25 C 0.1269(10) -0.1760(8) 0.2023(8) 0.075(3) 0.5000 Uiso D
C26 C 0.1990(6) -0.2624(3) 0.2233(3) 0.0773 1.0000 Uani D
C27 C 0.3655(10) -0.2247(7) 0.2798(8) 0.065(2) 0.5000 Uiso D
C28 C 0.4534(8) -0.1006(6) 0.3180(7) 0.055(2) 0.5000 Uiso D
C29 C 0.000000(14) 0.500000(14) 0.500000(14) 0.0728 1.0000 Uani D
C30 C -0.154(2) 0.3885(15) 0.5521(12) 0.130(5) 0.5000 Uiso D
C31 C 0.2599(15) 0.5476(11) 0.4880(9) 0.095(3) 0.5000 Uiso D
C32 C 0.5553(17) 0.0690(14) 0.0119(11) 0.099(4) 0.5000 Uiso D
C33 C 0.5871(15) 0.1262(13) 0.0495(9) 0.085(3) 0.5000 Uiso D
C34 C 0.6138(11) 0.0801(8) -0.0431(7) 0.063(2) 0.5000 Uiso D
C35 C 0.2077(5) -0.0505(4) 0.2875(8) 0.085(3) 0.5000 Uiso D
C36 C 0.1194(5) -0.1737(4) 0.2503(10) 0.103(4) 0.5000 Uiso D
C37 C 0.3678(6) -0.2281(3) 0.2374(11) 0.114(5) 0.5000 Uiso D
C38 C 0.4563(5) -0.1050(4) 0.2752(11) 0.112(5) 0.5000 Uiso D
N1 N 0.1650(13) 0.4776(10) 0.5174(8) 0.105(3) 0.5000 Uiso D
N2 N -0.0110(14) 0.4238(10) 0.5491(8) 0.107(3) 0.5000 Uiso D
N3 N 0.4776(4) 0.0364(3) 0.0690(2) 0.0630 1.0000 Uani D
H12 H 0.1895 0.4245 0.5419 0.1362 0.5000 Uiso R
H13 H -0.0926 0.4654 0.5198 0.1208 0.5000 Uiso R
H22 H 0.0528 0.3774 0.5505 0.1320 0.5000 Uiso R
H31 H 0.4853 0.0780 0.1226 0.0768 1.0000 Uiso R
H41 H 0.3769 0.3971 0.0185 0.0716 1.0000 Uiso R
H51 H 0.3896 0.3003 -0.1351 0.0931 1.0000 Uiso R
H61 H 0.2617 0.1007 -0.2105 0.0991 1.0000 Uiso R
H71 H 0.1238 -0.0097 -0.1282 0.0903 1.0000 Uiso R
H72 H 0.6493 0.6815 0.4222 0.1453 1.0000 Uiso R
H81 H 0.1147 0.0861 0.0269 0.0672 1.0000 Uiso R
H101 H 0.0224 0.3489 -0.0012 0.0734 1.0000 Uiso R
H111 H -0.2006 0.4221 -0.0003 0.0836 1.0000 Uiso R
H121 H -0.2931 0.4728 0.1391 0.0799 1.0000 Uiso R
H131 H -0.1539 0.4453 0.2788 0.0952 1.0000 Uiso R
H141 H 0.0782 0.3799 0.2790 0.0880 1.0000 Uiso R
H181 H 0.7300 0.1772 0.2642 0.0819 1.0000 Uiso R
H191 H 0.9973 0.1845 0.3212 0.0976 1.0000 Uiso R
H201 H 1.0810 0.1547 0.4674 0.1038 1.0000 Uiso R
H211 H 0.8972 0.1232 0.5643 0.1316 1.0000 Uiso R
H221 H 0.6260 0.1104 0.5025 0.1256 1.0000 Uiso R
H261 H 0.1397 -0.3467 0.1977 0.1115 1.0000 Uiso R
H272 H 0.4185 -0.2811 0.2946 0.1081 0.5000 Uiso R
H281 H 0.5637 -0.0736 0.3545 0.1027 0.5000 Uiso R
H301 H -0.1948 0.3284 0.5784 0.1449 0.5000 Uiso R
H311 H 0.3643 0.5502 0.4920 0.1114 0.5000 Uiso R
H331 H 0.6357 0.2115 0.0926 0.0958 0.5000 Uiso R
H341 H 0.6791 0.1220 -0.0762 0.0776 0.5000 Uiso R
H343 H 0.6239 0.1459 0.0190 0.1443 0.5000 Uiso R
H351 H 0.1725 0.0049 0.2305 0.0851 0.5000 Uiso R
H352 H 0.1563 0.0063 0.3045 0.0995 0.5000 Uiso R
H361 H 0.0114 -0.1961 0.2439 0.1261 0.5000 Uiso R
H362 H 0.0215 -0.1977 0.1642 0.1051 0.5000 Uiso R
H371 H 0.4199 -0.2851 0.2232 0.1373 0.5000 Uiso R
H381 H 0.5649 -0.0829 0.2840 0.1315 0.5000 Uiso R
H382 H 0.6231 0.6141 0.3271 0.1455 1.0000 Uiso R

loop_
_atom_site_aniso_label
_atom_site_aniso_U_11
_atom_site_aniso_U_22
_atom_site_aniso_U_33
_atom_site_aniso_U_23
_atom_site_aniso_U_13
_atom_site_aniso_U_12
B1 0.0376(19) 0.055(2) 0.066(3) 0.025(2) 0.0192(18) 0.0254(18)
O1 0.0360(12) 0.0633(17) 0.0666(17) 0.0261(14) 0.0071(11) 0.0142(12)
O2 0.0596(16) 0.0451(16) 0.108(2) 0.0286(16) 0.0269(16) 0.0131(13)
O3 0.0377(12) 0.0534(15) 0.0644(16) 0.0300(13) 0.0116(11) 0.0150(11)
O4 0.0467(13) 0.0713(18) 0.0539(15) 0.0218(14) 0.0125(11) 0.0292(13)
O5 0.0641(17) 0.090(2) 0.0436(15) 0.0249(14) 0.0181(12) 0.0219(15)
O6 0.0647(16) 0.0849(19) 0.0647(16) 0.0448(15) 0.0368(13) 0.0511(15)
O7 0.109(3) 0.077(2) 0.079(2) -0.0034(18) 0.004(2) 0.027(2)
C1 0.0387(17) 0.050(2) 0.056(2) 0.0258(17) 0.0151(15) 0.0221(15)
C2 0.0404(17) 0.058(2) 0.056(2) 0.0227(18) 0.0218(16) 0.0233(17)
C3 0.0345(16) 0.046(2) 0.058(2) 0.0212(17) 0.0175(15) 0.0187(15)
C4 0.053(2) 0.066(3) 0.071(3) 0.026(2) 0.031(2) 0.0216(19)
C5 0.074(3) 0.095(4) 0.083(3) 0.036(3) 0.042(3) 0.035(3)
C6 0.092(4) 0.112(4) 0.064(3) 0.021(3) 0.036(3) 0.057(3)
C7 0.084(3) 0.071(3) 0.066(3) 0.011(2) 0.015(2) 0.031(2)
C8 0.055(2) 0.053(2) 0.065(2) 0.023(2) 0.0195(18) 0.0169(18)
C9 0.0412(17) 0.059(2) 0.056(2) 0.0319(18) 0.0213(16) 0.0225(16)
C10 0.058(2) 0.085(3) 0.059(2) 0.038(2) 0.0231(19) 0.043(2)
C11 0.060(2) 0.101(3) 0.075(3) 0.050(3) 0.032(2) 0.044(2)
C12 0.063(2) 0.093(3) 0.075(3) 0.049(3) 0.036(2) 0.047(2)
C13 0.091(3) 0.130(4) 0.076(3) 0.059(3) 0.063(3) 0.081(3)
C14 0.086(3) 0.121(4) 0.067(3) 0.050(3) 0.042(2) 0.081(3)
C15 0.0463(19) 0.081(3) 0.060(2) 0.042(2) 0.0291(17) 0.0366(19)
C16 0.0286(15) 0.074(3) 0.047(2) 0.0240(19) 0.0133(14) 0.0155(16)
C17 0.047(2) 0.119(4) 0.088(3) 0.057(3) 0.039(2) 0.053(2)
C18 0.048(2) 0.095(3) 0.074(3) 0.033(3) 0.028(2) 0.023(2)
C19 0.043(2) 0.105(4) 0.100(4) 0.034(3) 0.034(2) 0.021(2)
C20 0.047(2) 0.123(4) 0.129(5) 0.070(4) 0.036(3) 0.044(3)
C21 0.059(3) 0.189(7) 0.126(5) 0.111(5) 0.040(3) 0.036(4)
C22 0.051(3) 0.188(7) 0.107(4) 0.086(5) 0.031(3) 0.035(3)
C23 0.066(2) 0.081(3) 0.055(2) 0.036(2) 0.0373(19) 0.045(2)
C26 0.112(4) 0.054(3) 0.066(3) 0.021(2) 0.018(3) 0.026(3)
C29 0.071(4) 0.065(4) 0.049(3) -0.011(3) 0.022(3) -0.014(3)
N3 0.076(2) 0.070(2) 0.0523(19) 0.0140(18) 0.0163(17) 0.0467(19)

loop_
_atom_type_symbol
_atom_type_scat_dispersion_real
_atom_type_scat_dispersion_imag
_atom_type_scat_Cromer_Mann_a1
_atom_type_scat_Cromer_Mann_b1
_atom_type_scat_Cromer_Mann_a2
_atom_type_scat_Cromer_Mann_b2
_atom_type_scat_Cromer_Mann_a3
_atom_type_scat_Cromer_Mann_b3
_atom_type_scat_Cromer_Mann_a4
_atom_type_scat_Cromer_Mann_b4
_atom_type_scat_Cromer_Mann_c
_atom_type_scat_source
C 0.0033 0.0016 2.3100 20.8439 1.0200 10.2075 1.5886 0.5687 0.8650 51.6512 0.2156 'International Tables Vol C 4.2.6.8 and 6.1.1.4'
H 0.0000 0.0000 0.4930 10.5109 0.3229 26.1257 0.1402 3.1424 0.0408 57.7998 0.0030 'International Tables Vol C 4.2.6.8 and 6.1.1.4'
N 0.0061 0.0033 12.2126 0.0057 3.1322 9.8933 2.0125 28.9975 1.1663 0.5826 -11.5290 'International Tables Vol C 4.2.6.8 and 6.1.1.4'
O 0.0106 0.0060 3.0485 13.2771 2.2868 5.7011 1.5463 0.3239 0.8670 32.9089 0.2508 'International Tables Vol C 4.2.6.8 and 6.1.1.4'
B 0.0013 0.0007 2.0545 23.2185 1.3326 1.0210 1.0979 60.3498 0.7068 0.1403 -0.1932 'International Tables Vol C 4.2.6.8 and 6.1.1.4'

loop_
_geom_angle_atom_site_label_1
_geom_angle_site_symmetry_1
_geom_angle_atom_site_label_2
_geom_angle_atom_site_label_3
_geom_angle_site_symmetry_3
_geom_angle
_geom_angle_publ_flag
O1 . B1 O3 . 103.6(3) yes
O1 . B1 O4 . 109.4(3) yes
O3 . B1 O4 . 113.4(3) yes
O1 . B1 O6 . 112.8(3) yes
O3 . B1 O6 . 113.2(3) yes
O4 . B1 O6 . 104.5(3) yes
B1 . O1 C2 . 111.1(3) yes
B1 . O3 C1 . 110.8(3) yes
B1 . O4 C16 . 111.9(3) yes
B1 . O6 C15 . 109.8(3) yes
H72 . O7 H382 . 105.9 no
O3 . C1 C2 . 103.3(3) yes
O3 . C1 C3 . 108.1(3) yes
C2 . C1 C3 . 108.6(3) yes
O3 . C1 C9 . 110.6(3) yes
C2 . C1 C9 . 114.9(3) yes
C3 . C1 C9 . 110.9(3) yes
C1 . C2 O1 . 110.3(3) yes
C1 . C2 O2 . 125.4(3) yes
O1 . C2 O2 . 124.3(4) yes
C1 . C3 C4 . 124.1(3) yes
C1 . C3 C8 . 119.3(3) yes
C4 . C3 C8 . 116.6(3) yes
C3 . C4 C5 . 120.3(4) yes
C3 . C4 H41 . 119.8 no
C5 . C4 H41 . 119.9 no
C4 . C5 C6 . 122.1(4) yes
C4 . C5 H51 . 119.0 no
C6 . C5 H51 . 118.9 no
C5 . C6 C7 . 119.1(4) yes
C5 . C6 H61 . 120.4 no
C7 . C6 H61 . 120.5 no
C6 . C7 C8 . 118.8(5) yes
C6 . C7 H71 . 120.7 no
C8 . C7 H71 . 120.6 no
C7 . C8 C3 . 123.1(4) yes
C7 . C8 H81 . 118.5 no
C3 . C8 H81 . 118.3 no
C1 . C9 C10 . 124.5(3) yes
C1 . C9 C14 . 118.5(3) yes
C10 . C9 C14 . 116.9(3) yes
C9 . C10 C11 . 120.4(4) yes
C9 . C10 H101 . 119.3 no
C11 . C10 H101 . 120.2 no
C10 . C11 C12 . 123.1(4) yes
C10 . C11 H111 . 119.0 no
C12 . C11 H111 . 117.9 no
C11 . C12 C13 . 116.4(3) yes
C11 . C12 H121 . 121.8 no
C13 . C12 H121 . 121.8 no
C12 . C13 C14 . 121.4(4) yes
C12 . C13 H131 . 118.8 no
C14 . C13 H131 . 119.8 no
C13 . C14 C9 . 121.7(4) yes
C13 . C14 H141 . 120.7 no
C9 . C14 H141 . 117.6 no
O6 . C15 C16 . 104.8(3) yes
O6 . C15 C17 . 110.3(3) yes
C16 . C15 C17 . 110.2(3) yes
O6 . C15 C23 . 108.6(3) yes
C16 . C15 C23 . 109.9(3) yes
C17 . C15 C23 . 112.7(3) yes
C15 . C16 O4 . 109.1(3) yes
C15 . C16 O5 . 127.1(3) yes
O4 . C16 O5 . 123.8(4) yes
C15 . C17 C18 . 120.2(4) yes
C15 . C17 C22 . 121.2(3) yes
C18 . C17 C22 . 118.4(4) yes
C17 . C18 C19 . 120.3(4) yes
C17 . C18 H181 . 120.1 no
C19 . C18 H181 . 119.6 no
C18 . C19 C20 . 120.5(4) yes
C18 . C19 H191 . 119.6 no
C20 . C19 H191 . 119.9 no
C19 . C20 C21 . 120.0(4) yes
C19 . C20 H201 . 119.4 no
C21 . C20 H201 . 120.6 no
C20 . C21 C22 . 118.8(5) yes
C20 . C21 H211 . 121.0 no
C22 . C21 H211 . 120.2 no
C21 . C22 C17 . 121.8(4) yes
C21 . C22 H221 . 119.9 no
C17 . C22 H221 . 118.2 no
C15 . C23 C24 . 120.0(4) yes
C15 . C23 C28 . 119.7(4) yes
C24 . C23 C28 . 120.16(14) yes
C15 . C23 C35 . 119.9(3) yes
C24 . C23 C35 . 27.9(5) yes
C28 . C23 C35 . 114.4(4) yes
C15 . C23 C38 . 120.1(3) yes
C24 . C23 C38 . 112.1(4) yes
C28 . C23 C38 . 25.6(6) yes
C35 . C23 C38 . 119.95(13) yes
C23 . C24 C25 . 124.7(6) yes
C23 . C24 H351 . 118.2 no
C25 . C24 H351 . 117.0 no
C24 . C25 C26 . 116.6(7) yes
C24 . C25 H362 . 121.5 no
C26 . C25 H362 . 121.8 no
C25 . C26 C27 . 119.78(14) yes
C25 . C26 C36 . 29.5(6) yes
C27 . C26 C36 . 112.2(5) yes
C25 . C26 C37 . 113.4(5) yes
C27 . C26 C37 . 25.0(7) yes
C36 . C26 C37 . 119.89(13) yes
C25 . C26 H261 . 120.0 no
C27 . C26 H261 . 120.2 no
C36 . C26 H261 . 120.7 no
C37 . C26 H261 . 119.4 no
C26 . C27 C28 . 120.5(6) yes
C26 . C27 H272 . 122.0 no
C28 . C27 H272 . 117.5 no
C27 . C28 C23 . 118.1(6) yes
C27 . C28 H281 . 122.1 no
C23 . C28 H281 . 119.8 no
N1 2_566 C29 H13 2_566 127.8 no
N1 2_566 C29 N2 2_566 74.9(6) yes
H13 2_566 C29 N2 2_566 52.9 no
N1 2_566 C29 N1 . 179.992 yes
H13 2_566 C29 N1 . 52.2 no
N2 2_566 C29 N1 . 105.1(6) yes
N1 2_566 C29 N2 . 105.1(6) yes
H13 2_566 C29 N2 . 127.1 no
N2 2_566 C29 N2 . 179.991 yes
N1 . C29 N2 . 74.9(6) yes
N1 2_566 C29 H13 . 52.2 no
H13 2_566 C29 H13 . 180.0 no
N2 2_566 C29 H13 . 127.1 no
N1 . C29 H13 . 127.8 no
N2 . C29 H13 . 52.9 no
C31 2_566 C30 N2 . 114.0(14) yes
C31 2_566 C30 H301 . 120.6 no
N2 . C30 H301 . 125.4 no
C30 2_566 C31 N1 . 102.2(12) yes
C30 2_566 C31 H311 . 133.7 no
N1 . C31 H311 . 124.1 no
N3 2_655 C32 N3 . 105.4(11) yes
N3 2_655 C32 H343 . 124.9 no
N3 . C32 H343 . 129.6 no
C34 . C33 N3 . 110.1(11) yes
C34 . C33 H331 . 124.3 no
N3 . C33 H331 . 125.6 no
C33 . C34 N3 2_655 100.1(9) yes
C33 . C34 H341 . 128.2 no
N3 2_655 C34 H341 . 131.7 no
C23 . C35 C36 . 119.8(2) yes
C23 . C35 H352 . 120.2 no
C36 . C35 H352 . 120.0 no
C26 . C36 C35 . 120.1(2) yes
C26 . C36 H361 . 119.9 no
C35 . C36 H361 . 120.0 no
C26 . C37 C38 . 120.00(9) yes
C26 . C37 H371 . 120.1 no
C38 . C37 H371 . 119.9 no
C23 . C38 C37 . 120.08(10) yes
C23 . C38 H381 . 119.9 no
C37 . C38 H381 . 120.0 no
C29 . N1 C31 . 109.2(9) yes
C29 . N1 H12 . 125.7 no
C31 . N1 H12 . 125.1 no
C29 . N2 C30 . 108.9(12) yes
C29 . N2 H22 . 122.5 no
C30 . N2 H22 . 121.1 no
C32 2_655 N3 C33 . 105.1(10) yes
C32 2_655 N3 C34 2_655 44.6(6) yes
C33 . N3 C34 2_655 149.7(8) yes
C32 2_655 N3 C32 . 74.6(11) yes
C33 . N3 C32 . 30.6(7) yes
C34 2_655 N3 C32 . 119.2(8) yes
C32 2_655 N3 H31 . 160.0 no
C33 . N3 H31 . 93.6 no
C34 2_655 N3 H31 . 116.4 no
C32 . N3 H31 . 124.1 no

loop_
_geom_bond_atom_site_label_1
_geom_bond_atom_site_label_2
_geom_bond_site_symmetry_2
_geom_bond_distance
_geom_bond_publ_flag
B1 O1 . 1.479(5) yes
B1 O3 . 1.465(5) yes
B1 O4 . 1.464(5) yes
B1 O6 . 1.461(4) yes
O1 C2 . 1.298(4) yes
O2 C2 . 1.200(4) yes
O3 C1 . 1.407(4) yes
O4 C16 . 1.321(4) yes
O5 C16 . 1.199(4) yes
O6 C15 . 1.427(4) yes
O7 H72 . 0.854 no
O7 H382 . 0.848 no
C1 C2 . 1.526(5) yes
C1 C3 . 1.534(5) yes
C1 C9 . 1.490(4) yes
C3 C4 . 1.392(5) yes
C3 C8 . 1.391(5) yes
C4 C5 . 1.390(6) yes
C4 H41 . 0.900 no
C5 C6 . 1.366(7) yes
C5 H51 . 0.900 no
C6 C7 . 1.382(7) yes
C6 H61 . 0.900 no
C7 C8 . 1.393(6) yes
C7 H71 . 0.900 no
C8 H81 . 0.900 no
C9 C10 . 1.384(5) yes
C9 C14 . 1.384(5) yes
C10 C11 . 1.389(5) yes
C10 H101 . 0.913 no
C11 C12 . 1.370(6) yes
C11 H111 . 0.946 no
C12 C13 . 1.382(6) yes
C12 H121 . 0.947 no
C13 C14 . 1.390(5) yes
C13 H131 . 0.933 no
C14 H141 . 0.932 no
C15 C16 . 1.515(5) yes
C15 C17 . 1.530(5) yes
C15 C23 . 1.479(5) yes
C17 C18 . 1.388(5) yes
C17 C22 . 1.382(7) yes
C18 C19 . 1.395(6) yes
C18 H181 . 0.924 no
C19 C20 . 1.369(7) yes
C19 H191 . 0.927 no
C20 C21 . 1.397(7) yes
C20 H201 . 0.926 no
C21 C22 . 1.389(7) yes
C21 H211 . 0.945 no
C22 H221 . 0.941 no
C23 C24 . 1.346(9) yes
C23 C28 . 1.401(9) yes
C23 C35 . 1.4006(14) yes
C23 C38 . 1.3999(14) yes
C24 C25 . 1.404(10) yes
C24 H351 . 0.941 no
C25 C26 . 1.396(11) yes
C25 H362 . 0.928 no
C26 C27 . 1.442(10) yes
C26 C36 . 1.4018(14) yes
C26 C37 . 1.3983(14) yes
C26 H261 . 0.956 no
C27 C28 . 1.408(10) yes
C27 H272 . 0.947 no
C28 H281 . 0.950 no
C29 N1 2_566 1.513(11) yes
C29 H13 2_566 0.950 no
C29 N2 2_566 1.299(11) yes
C29 N1 . 1.513(11) yes
C29 N2 . 1.299(11) yes
C29 H13 . 0.950 no
C30 C31 2_566 1.466(18) yes
C30 N2 . 1.235(16) yes
C30 H301 . 0.933 no
C31 N1 . 1.253(14) yes
C31 H311 . 0.896 no
C32 N3 2_655 1.411(16) yes
C32 N3 . 1.252(14) yes
C32 H343 . 0.943 no
C33 C34 . 1.404(16) yes
C33 N3 . 1.393(13) yes
C33 H331 . 0.990 no
C34 N3 2_655 1.349(9) yes
C34 H341 . 0.953 no
C35 C36 . 1.4007(14) yes
C35 H352 . 0.900 no
C36 H361 . 0.900 no
C37 C38 . 1.3999(14) yes
C37 H371 . 0.900 no
C38 H381 . 0.900 no
N1 H12 . 0.857 no
N2 H22 . 0.871 no
N3 H31 . 0.792 no

loop_
_geom_hbond_atom_site_label_D
_geom_hbond_site_symmetry_D
_geom_hbond_atom_site_label_H
_geom_hbond_atom_site_label_A
_geom_hbond_site_symmetry_A
_geom_hbond_angle_DHA
_geom_hbond_distance_DH
_geom_hbond_distance_HA
_geom_hbond_distance_DA
_geom_hbond_publ_flag
N1 . H12 O7 2_666 159.4(3) 0.857 1.841 2.660(9) yes
C29 . H13 C30 . 146.0(8) 0.950 1.204 2.062(9) yes
C29 . H13 C31 2_566 145.2(5) 0.950 1.414 2.260(9) yes
N1 2_566 H13 C30 . 124.2(9) 1.195 1.204 2.121(9) yes
N1 2_566 H13 N1 . 121.4(4) 1.195 2.226 3.026(9) yes
N2 . H13 C31 2_566 133.6(8) 1.050 1.414 2.269(9) yes
N2 . H13 N1 2_566 169.7(8) 1.050 1.195 2.236(9) yes
N2 . H22 O7 2_666 148.0(3) 0.871 2.354 3.127(9) yes
N2 . H22 C20 1_455 124.2(3) 0.871 2.569 3.143(9) yes
N3 . H31 O6 . 165.52(14) 0.792 1.981 2.755(9) yes
C4 . H41 O2 . 123.79(11) 0.900 2.453 3.047(9) yes
O7 . H72 O5 2_666 159.98(14) 0.854 1.982 2.800(9) yes
C13 . H131 N2 2_566 127.7(3) 0.933 2.545 3.202(9) yes
C22 . H221 O5 . 120.65(14) 0.941 2.389 2.981(9) yes
C28 . H281 C22 . 125.9(2) 0.950 2.379 3.035(9) yes
C27 . H371 O2 1_545 130.8(9) 1.187 2.438 3.337(9) yes
C37 . H371 O2 1_545 150.64(17) 0.900 2.438 3.253(9) yes
O7 . H382 O2 . 168.50(12) 0.848 2.205 3.041(9) yes
